data_4512632
loop_
_publ_author_name
'Tsang, Min Ying'
'Di Salvo, Florencia'
'Teixidor, Francesc'
'Vi\~nas, Clara'
'Planas, Jos\'e Giner'
'Choquesillo-Lazarte, Duane'
'Vanthuyne, Nicolas'

_publ_section_title
;
 Is Molecular Chirality Connected to Supramolecular Chirality? The
 Particular Case of Chiral 2-Pyridyl Alcohols
;
_journal_issue 2
_journal_name_full 'Crystal Growth &amp; Design'
_journal_page_first 935
_journal_paper_doi 10.1021/cg501748x
_journal_volume 15
_journal_year 2015
_chemical_formula_moiety 'C12 H11 N O'
_chemical_formula_sum 'C12 H11 N O'
_chemical_formula_weight 185.22
_chemical_name_systematic
;
 ?
;
_space_group_IT_number 33
_space_group_name_Hall 'P 2c -2n'
_symmetry_cell_setting orthorhombic
_symmetry_space_group_name_Hall 'P 2c -2n'
_symmetry_space_group_name_H-M 'P n a 21'
_atom_sites_solution_hydrogens geom
_atom_sites_solution_primary direct
_atom_sites_solution_secondary difmap
_audit_creation_method SHELXL-97
_cell_angle_alpha 90.00
_cell_angle_beta 90.00
_cell_angle_gamma 90.00
_cell_formula_units_Z 4
_cell_length_a 7.4141(9)
_cell_length_b 14.2828(15)
_cell_length_c 9.2478(9)
_cell_measurement_reflns_used 1356
_cell_measurement_temperature 293(2)
_cell_measurement_theta_max 28.8717
_cell_measurement_theta_min 3.5146
_cell_volume 979.29(18)
_computing_cell_refinement
;
'Mon Dec 17 14:40:12 2012'
;
_computing_data_collection
;
'Mon Dec 17 14:40:12 2012'
;
_computing_data_reduction
;
'Mon Dec 17 14:40:12 2012'
;
_computing_structure_refinement 'SHELXL-97 (Sheldrick, 1997)'
_diffrn_ambient_temperature 293(2)
_diffrn_detector_area_resol_mean 16.1158
_diffrn_measured_fraction_theta_full 0.997
_diffrn_measured_fraction_theta_max 0.908
_diffrn_measurement_device_type 'Xcalibur, Eos, Gemini'
_diffrn_measurement_method '\w scans'
_diffrn_radiation_monochromator graphite
_diffrn_radiation_source 'fine-focus sealed tube'
_diffrn_radiation_type MoK\a
_diffrn_radiation_wavelength 0.71073
_diffrn_reflns_av_R_equivalents 0.0373
_diffrn_reflns_av_sigmaI/netI 0.0403
_diffrn_reflns_limit_h_max 10
_diffrn_reflns_limit_h_min -8
_diffrn_reflns_limit_k_max 18
_diffrn_reflns_limit_k_min -19
_diffrn_reflns_limit_l_max 11
_diffrn_reflns_limit_l_min -11
_diffrn_reflns_number 6504
_diffrn_reflns_theta_full 25.00
_diffrn_reflns_theta_max 28.94
_diffrn_reflns_theta_min 3.80
_exptl_absorpt_coefficient_mu 0.080
_exptl_absorpt_correction_T_max 0.992
_exptl_absorpt_correction_T_min 0.990
_exptl_absorpt_correction_type multi-scan
_exptl_absorpt_process_details
;
       CrysAlisPro, Agilent Technologies,
        Version 1.171.35.19 (release 27-10-2011 CrysAlis171 .NET)
        (compiled Oct 27 2011,15:02:11)
        Empirical absorption correction using spherical harmonics,
 implemented in SCALE3 ABSPACK scaling algorithm.
;
_exptl_crystal_colour Colourless
_exptl_crystal_density_diffrn 1.256
_exptl_crystal_density_method 'not measured'
_exptl_crystal_description fragment
_exptl_crystal_F_000 392
_exptl_crystal_size_max 0.13
_exptl_crystal_size_mid 0.11
_exptl_crystal_size_min 0.10
_refine_diff_density_max 0.110
_refine_diff_density_min -0.153
_refine_diff_density_rms 0.032
_refine_ls_abs_structure_details 'Flack H D (1983), Acta Cryst. A39, 876-881'
_refine_ls_abs_structure_Flack 0.2(19)
_refine_ls_extinction_method none
_refine_ls_goodness_of_fit_ref 1.078
_refine_ls_hydrogen_treatment mixed
_refine_ls_matrix_type full
_refine_ls_number_parameters 171
_refine_ls_number_reflns 2063
_refine_ls_number_restraints 1
_refine_ls_restrained_S_all 1.077
_refine_ls_R_factor_all 0.0762
_refine_ls_R_factor_gt 0.0459
_refine_ls_shift/su_max 0.000
_refine_ls_shift/su_mean 0.000
_refine_ls_structure_factor_coef Fsqd
_refine_ls_weighting_details 'calc w=1/[\s^2^(Fo^2^)+(0.0308P)^2^+0.0000P] where P=(Fo^2^+2Fc^2^)/3'
_refine_ls_weighting_scheme calc
_refine_ls_wR_factor_gt 0.0818
_refine_ls_wR_factor_ref 0.0969
_reflns_number_gt 1450
_reflns_number_total 2063
_reflns_threshold_expression >2sigma(I)
_cod_data_source_file cg501748x_si_002.cif
_cod_data_source_block Rac-5a
_cod_depositor_comments 'Adding full bibliography for 4512623--4512632.cif.'
_cod_database_code 4512632

loop_
_symmetry_equiv_pos_as_xyz
'x, y, z'
'-x, -y, z+1/2'
'-x+1/2, y+1/2, z+1/2'
'x+1/2, -y+1/2, z'

loop_
_atom_site_label
_atom_site_type_symbol
_atom_site_fract_x
_atom_site_fract_y
_atom_site_fract_z
_atom_site_U_iso_or_equiv
_atom_site_adp_type
_atom_site_occupancy
_atom_site_symmetry_multiplicity
_atom_site_calc_flag
O1 O 0.9469(3) 0.53486(15) 0.17820(17) 0.0684(6) Uani 1 1 d
N1 N 0.9379(3) 0.62574(15) 0.53116(19) 0.0558(6) Uani 1 1 d
C1 C 0.8947(3) 0.61972(16) 0.3913(2) 0.0443(5) Uani 1 1 d
C6 C 0.9051(3) 0.52273(17) 0.3261(2) 0.0484(6) Uani 1 1 d
C8 C 0.7178(4) 0.39522(17) 0.4426(3) 0.0570(6) Uani 1 1 d
C12 C 0.5766(3) 0.49530(19) 0.2717(3) 0.0580(7) Uani 1 1 d
C7 C 0.7300(3) 0.46955(15) 0.3474(2) 0.0434(5) Uani 1 1 d
C5 C 0.8442(4) 0.69600(18) 0.3108(3) 0.0577(6) Uani 1 1 d
C2 C 0.9310(4) 0.7115(2) 0.5913(3) 0.0718(9) Uani 1 1 d
C10 C 0.4066(4) 0.3752(2) 0.3858(3) 0.0678(8) Uani 1 1 d
C9 C 0.5566(4) 0.3487(2) 0.4615(3) 0.0671(8) Uani 1 1 d
C11 C 0.4153(4) 0.4488(2) 0.2916(3) 0.0679(8) Uani 1 1 d
C4 C 0.8356(4) 0.7825(2) 0.3749(4) 0.0743(8) Uani 1 1 d
C3 C 0.8820(5) 0.7901(2) 0.5173(4) 0.0809(9) Uani 1 1 d
H5 H 0.812(3) 0.6872(15) 0.208(3) 0.059(7) Uiso 1 1 d
H6 H 1.007(3) 0.4863(16) 0.376(2) 0.049(6) Uiso 1 1 d
H3 H 0.880(4) 0.853(2) 0.563(3) 0.087(9) Uiso 1 1 d
H12 H 0.581(4) 0.551(2) 0.205(3) 0.079(8) Uiso 1 1 d
H11 H 0.315(4) 0.469(2) 0.235(3) 0.092(10) Uiso 1 1 d
H4 H 0.799(4) 0.837(2) 0.316(3) 0.089(10) Uiso 1 1 d
H2 H 0.966(4) 0.7093(17) 0.700(3) 0.080(8) Uiso 1 1 d
H9 H 0.562(4) 0.290(2) 0.528(3) 0.087(9) Uiso 1 1 d
H8 H 0.836(4) 0.3790(16) 0.495(2) 0.062(7) Uiso 1 1 d
H1 H 0.966(4) 0.482(2) 0.138(3) 0.083(11) Uiso 1 1 d
H10 H 0.286(4) 0.341(2) 0.398(3) 0.094(10) Uiso 1 1 d

loop_
_atom_site_aniso_label
_atom_site_aniso_U_11
_atom_site_aniso_U_22
_atom_site_aniso_U_33
_atom_site_aniso_U_23
_atom_site_aniso_U_13
_atom_site_aniso_U_12
O1 0.0799(14) 0.0731(13) 0.0523(10) -0.0028(9) 0.0225(9) 0.0008(11)
N1 0.0512(13) 0.0650(14) 0.0512(12) -0.0039(10) 0.0009(9) -0.0066(10)
C1 0.0367(12) 0.0513(14) 0.0450(12) -0.0008(9) 0.0045(9) -0.0065(11)
C6 0.0493(15) 0.0554(14) 0.0403(11) 0.0003(10) 0.0047(10) 0.0049(12)
C8 0.0634(19) 0.0563(14) 0.0513(12) 0.0046(12) -0.0071(12) -0.0007(14)
C12 0.0577(18) 0.0533(15) 0.0631(16) 0.0035(12) -0.0072(13) 0.0008(14)
C7 0.0474(13) 0.0436(11) 0.0391(10) -0.0068(9) 0.0003(10) 0.0043(11)
C5 0.0560(16) 0.0520(16) 0.0652(16) 0.0071(13) -0.0026(12) -0.0044(13)
C2 0.067(2) 0.081(2) 0.0671(18) -0.0192(16) 0.0098(14) -0.0164(19)
C10 0.0615(18) 0.0664(18) 0.0756(18) -0.0143(13) 0.0091(16) -0.0156(16)
C9 0.083(2) 0.0584(15) 0.0601(14) 0.0059(15) 0.0022(14) -0.0116(16)
C11 0.0512(18) 0.0701(19) 0.0824(19) -0.0074(15) -0.0094(15) -0.0002(15)
C4 0.0602(18) 0.0549(18) 0.108(3) 0.0049(18) 0.0046(17) -0.0030(15)
C3 0.066(2) 0.063(2) 0.114(3) -0.029(2) 0.0163(18) -0.0084(18)

loop_
_atom_type_symbol
_atom_type_description
_atom_type_scat_dispersion_real
_atom_type_scat_dispersion_imag
_atom_type_scat_source
C C 0.0033 0.0016 'International Tables Vol C Tables 4.2.6.8 and 6.1.1.4'
H H 0.0000 0.0000 'International Tables Vol C Tables 4.2.6.8 and 6.1.1.4'
N N 0.0061 0.0033 'International Tables Vol C Tables 4.2.6.8 and 6.1.1.4'
O O 0.0106 0.0060 'International Tables Vol C Tables 4.2.6.8 and 6.1.1.4'

loop_
_geom_angle_atom_site_label_1
_geom_angle_atom_site_label_2
_geom_angle_atom_site_label_3
_geom_angle
C6 O1 H1 110(2)
C1 N1 C2 116.7(2)
N1 C1 C5 122.7(2)
N1 C1 C6 115.6(2)
C5 C1 C6 121.7(2)
O1 C6 C1 106.5(2)
O1 C6 C7 111.99(18)
C1 C6 C7 111.29(18)
O1 C6 H6 109.7(11)
C1 C6 H6 108.9(12)
C7 C6 H6 108.4(13)
C9 C8 C7 120.5(2)
C9 C8 H8 124.8(13)
C7 C8 H8 114.6(13)
C11 C12 C7 121.1(3)
C11 C12 H12 119.3(15)
C7 C12 H12 119.5(16)
C8 C7 C12 118.1(2)
C8 C7 C6 121.6(2)
C12 C7 C6 120.3(2)
C1 C5 C4 119.6(3)
C1 C5 H5 119.1(14)
C4 C5 H5 121.3(14)
N1 C2 C3 123.5(3)
N1 C2 H2 111.2(14)
C3 C2 H2 125.3(14)
C11 C10 C9 120.0(3)
C11 C10 H10 118.5(16)
C9 C10 H10 121.5(16)
C10 C9 C8 120.4(3)
C10 C9 H9 123.9(16)
C8 C9 H9 115.4(16)
C10 C11 C12 119.8(3)
C10 C11 H11 123.4(19)
C12 C11 H11 116.8(19)
C3 C4 C5 118.4(3)
C3 C4 H4 122.7(17)
C5 C4 H4 118.9(17)
C2 C3 C4 119.1(3)
C2 C3 H3 122.3(17)
C4 C3 H3 118.6(17)

loop_
_geom_bond_atom_site_label_1
_geom_bond_atom_site_label_2
_geom_bond_distance
O1 C6 1.413(3)
O1 H1 0.85(3)
N1 C1 1.335(3)
N1 C2 1.347(4)
C1 C5 1.372(3)
C1 C6 1.513(3)
C6 C7 1.517(3)
C6 H6 1.03(2)
C8 C9 1.378(4)
C8 C7 1.382(3)
C8 H8 1.03(3)
C12 C11 1.380(4)
C12 C7 1.385(3)
C12 H12 1.01(3)
C5 C4 1.372(4)
C5 H5 0.98(2)
C2 C3 1.363(5)
C2 H2 1.04(3)
C10 C11 1.366(4)
C10 C9 1.368(4)
C10 H10 1.02(3)
C9 H9 1.03(3)
C11 H11 0.95(3)
C4 C3 1.365(4)
C4 H4 0.99(3)
C3 H3 1.00(3)
